data_4062707
loop_
_publ_author_name
'Kalikhman, Inna'
'Boris, Gostevskii'
'Kingston, Vijeyakumar'
'Krivonos, Sonia'
'Stalke, Dietmar'
'Walfort, Bernhard'
'Kottke, Thomas'
'Kocher, Nikolaus'
'Kost, Daniel'

_publ_section_title
;
Spin Coupling through the N\\rightarrow Si Dative Bond in Penta- and 
Hexacoordinate Hydrido- and Fluorosilicon Complexes; Coupling through 
a Rapidly Dissociating-Recombining N\\rightarrow Si Bond
;
_journal_issue 21
_journal_name_full Organometallics
_journal_page_first 4828
_journal_page_last 4835
_journal_paper_doi 10.1021/om049530k
_journal_volume 23
_journal_year 2004
_chemical_formula_sum 'C14 H31 Cl N4 O2 Si'
_chemical_formula_weight 350.97
_chemical_melting_point 366.6(5)
_space_group_IT_number 2
_symmetry_cell_setting triclinic
_symmetry_space_group_name_Hall '-P 1'
_symmetry_space_group_name_H-M 'P -1'
_cell_angle_alpha 113.0730(10)
_cell_angle_beta 93.8240(10)
_cell_angle_gamma 96.6450(10)
_cell_formula_units_Z 4
_cell_length_a 8.8906(4)
_cell_length_b 15.1374(7)
_cell_length_c 15.6639(7)
_cell_measurement_temperature 100(2)
_cell_volume 1911.86(15)
_diffrn_ambient_temperature 100(2)
_exptl_crystal_density_diffrn 1.219
_cod_depositor_comments
;
The following automatic conversions were performed:

'_chemical_melting_point' value '93-94\%' was changed to '366.6(5)' -
it was converted from degrees Celsius(C) to Kelvins(K), the average
value was taken and precision was estimated.

Automatic conversion script
Id: cif_fix_values 1646 2011-03-28 12:23:43Z adriana 
;
_cod_database_code 4062707

loop_
_symmetry_equiv_pos_as_xyz
'x, y, z'
'-x, -y, -z'

loop_
_atom_site_label
_atom_site_type_symbol
_atom_site_fract_x
_atom_site_fract_y
_atom_site_fract_z
_atom_site_U_iso_or_equiv
_atom_site_adp_type
_atom_site_occupancy
_atom_site_symmetry_multiplicity
_atom_site_calc_flag
_atom_site_refinement_flags
_atom_site_disorder_assembly
_atom_site_disorder_group
Si1 Si 0.69213(3) 0.28604(2) 1.01385(2) 0.01359(7) Uani 1 1 d . . .
Si2 Si 0.14554(4) 0.18787(2) 0.36307(2) 0.01875(8) Uani 1 1 d . . .
H1 H 0.8387(16) 0.2813(11) 1.0440(10) 0.019(3) Uiso 1 1 d . . .
H2 H 0.2922(19) 0.1633(12) 0.3497(12) 0.031(4) Uiso 1 1 d . . .
Cl1 Cl 0.63880(3) 0.32461(2) 1.161131(19) 0.02018(7) Uani 1 1 d . . .
Cl2 Cl 0.06417(4) 0.08089(2) 0.21700(2) 0.02970(8) Uani 1 1 d . . .
N1 N 0.46026(11) 0.12894(7) 0.97421(7) 0.0187(2) Uani 1 1 d . . .
N2 N 0.62693(10) 0.14521(7) 0.97824(7) 0.01693(19) Uani 1 1 d . . .
N3 N 0.73022(10) 0.42577(7) 1.03595(6) 0.01493(18) Uani 1 1 d . . .
N4 N 0.72193(11) 0.43146(7) 0.94412(7) 0.01664(19) Uani 1 1 d . . .
N5 N -0.06612(12) 0.07088(8) 0.41632(9) 0.0254(2) Uani 1 1 d . . .
N6 N 0.09971(11) 0.08987(8) 0.41786(8) 0.0236(2) Uani 1 1 d . . .
N7 N 0.19021(12) 0.38839(7) 0.40620(7) 0.0199(2) Uani 1 1 d . . .
N8 N 0.17089(11) 0.29643(7) 0.32212(7) 0.0193(2) Uani 1 1 d . . .
O1 O 0.50011(9) 0.28290(6) 0.97840(6) 0.01566(16) Uani 1 1 d . . .
O2 O 0.73843(9) 0.27044(6) 0.90080(6) 0.01768(16) Uani 1 1 d . . .
O3 O -0.04440(9) 0.20351(6) 0.37928(6) 0.01925(17) Uani 1 1 d . . .
O4 O 0.21105(10) 0.28100(6) 0.47418(6) 0.02252(18) Uani 1 1 d . . .
C1 C 0.40930(12) 0.20450(8) 0.97291(8) 0.0160(2) Uani 1 1 d . . .
C2 C 0.24030(13) 0.20788(9) 0.96410(9) 0.0207(2) Uani 1 1 d . . .
C3 C 0.15224(14) 0.12569(9) 0.98247(11) 0.0268(3) Uani 1 1 d . . .
H3A H 0.1701 0.0630 0.9363 0.040 Uiso 1 1 calc R . .
H3B H 0.0430 0.1296 0.9774 0.040 Uiso 1 1 calc R . .
H3C H 0.1871 0.1316 1.0454 0.040 Uiso 1 1 calc R . .
C4 C 0.21222(15) 0.30633(9) 1.03555(11) 0.0288(3) Uani 1 1 d . . .
H4A H 0.2598 0.3169 1.0977 0.043 Uiso 1 1 calc R . .
H4B H 0.1022 0.3067 1.0365 0.043 Uiso 1 1 calc R . .
H4C H 0.2567 0.3582 1.0180 0.043 Uiso 1 1 calc R . .
C5 C 0.19013(16) 0.19767(12) 0.86497(11) 0.0347(3) Uani 1 1 d . . .
H5A H 0.2514 0.2484 0.8524 0.052 Uiso 1 1 calc R . .
H5B H 0.0821 0.2045 0.8591 0.052 Uiso 1 1 calc R . .
H5C H 0.2047 0.1336 0.8199 0.052 Uiso 1 1 calc R . .
C6 C 0.66272(15) 0.08256(9) 0.88404(9) 0.0241(3) Uani 1 1 d . . .
H6A H 0.6235 0.0145 0.8699 0.036 Uiso 1 1 calc R . .
H6B H 0.7735 0.0903 0.8832 0.036 Uiso 1 1 calc R . .
H6C H 0.6147 0.1016 0.8370 0.036 Uiso 1 1 calc R . .
C7 C 0.68930(14) 0.10741(9) 1.04560(10) 0.0237(3) Uani 1 1 d . . .
H7A H 0.6546 0.1408 1.1066 0.035 Uiso 1 1 calc R . .
H7B H 0.8010 0.1191 1.0520 0.035 Uiso 1 1 calc R . .
H7C H 0.6533 0.0375 1.0225 0.035 Uiso 1 1 calc R . .
C8 C 0.62371(13) 0.49003(8) 1.08887(8) 0.0189(2) Uani 1 1 d . . .
H8A H 0.6429 0.5527 1.0837 0.028 Uiso 1 1 calc R . .
H8B H 0.6398 0.5004 1.1548 0.028 Uiso 1 1 calc R . .
H8C H 0.5182 0.4593 1.0630 0.028 Uiso 1 1 calc R . .
C9 C 0.88775(13) 0.46926(9) 1.08230(8) 0.0192(2) Uani 1 1 d . . .
H9A H 0.9606 0.4325 1.0442 0.029 Uiso 1 1 calc R . .
H9B H 0.8991 0.4671 1.1441 0.029 Uiso 1 1 calc R . .
H9C H 0.9077 0.5369 1.0893 0.029 Uiso 1 1 calc R . .
C10 C 0.72824(12) 0.34675(8) 0.88124(8) 0.0164(2) Uani 1 1 d . . .
C11 C 0.72012(13) 0.32937(9) 0.77903(8) 0.0196(2) Uani 1 1 d . . .
C12 C 0.85300(15) 0.27719(10) 0.73814(9) 0.0259(3) Uani 1 1 d . . .
H12A H 0.9499 0.3190 0.7700 0.039 Uiso 1 1 calc R . .
H12B H 0.8465 0.2628 0.6712 0.039 Uiso 1 1 calc R . .
H12C H 0.8475 0.2164 0.7470 0.039 Uiso 1 1 calc R . .
C13 C 0.56767(15) 0.26407(11) 0.73036(9) 0.0297(3) Uani 1 1 d . . .
H13A H 0.5636 0.2028 0.7384 0.044 Uiso 1 1 calc R . .
H13B H 0.5587 0.2505 0.6636 0.044 Uiso 1 1 calc R . .
H13C H 0.4834 0.2972 0.7581 0.044 Uiso 1 1 calc R . .
C14 C 0.72788(15) 0.42461(10) 0.76617(9) 0.0243(3) Uani 1 1 d . . .
H14A H 0.6414 0.4568 0.7913 0.036 Uiso 1 1 calc R . .
H14B H 0.7236 0.4111 0.6995 0.036 Uiso 1 1 calc R . .
H14C H 0.8236 0.4671 0.7994 0.036 Uiso 1 1 calc R . .
C15 C -0.12551(13) 0.13441(9) 0.39540(9) 0.0205(2) Uani 1 1 d . . .
C16 C -0.29622(14) 0.13228(9) 0.38707(10) 0.0237(3) Uani 1 1 d . . .
C17 C -0.37630(17) 0.04455(14) 0.39967(18) 0.0528(5) Uani 1 1 d . . .
H17A H -0.3476 -0.0149 0.3540 0.079 Uiso 1 1 calc R . .
H17B H -0.4870 0.0421 0.3901 0.079 Uiso 1 1 calc R . .
H17C H -0.3459 0.0499 0.4630 0.079 Uiso 1 1 calc R . .
C18 C -0.33128(16) 0.22626(11) 0.46147(10) 0.0305(3) Uani 1 1 d . . .
H18A H -0.2992 0.2291 0.5237 0.046 Uiso 1 1 calc R . .
H18B H -0.4412 0.2279 0.4546 0.046 Uiso 1 1 calc R . .
H18C H -0.2759 0.2821 0.4538 0.046 Uiso 1 1 calc R . .
C19 C -0.34902(16) 0.12701(12) 0.29000(10) 0.0346(3) Uani 1 1 d . . .
H19A H -0.2978 0.1840 0.2825 0.052 Uiso 1 1 calc R . .
H19B H -0.4597 0.1259 0.2832 0.052 Uiso 1 1 calc R . .
H19C H -0.3235 0.0678 0.2422 0.052 Uiso 1 1 calc R . .
C20 C 0.14691(16) -0.00586(10) 0.36544(12) 0.0339(3) Uani 1 1 d . . .
H20A H 0.1274 -0.0477 0.3992 0.051 Uiso 1 1 calc R . .
H20B H 0.2560 0.0034 0.3594 0.051 Uiso 1 1 calc R . .
H20C H 0.0885 -0.0364 0.3031 0.051 Uiso 1 1 calc R . .
C21 C 0.16715(16) 0.12470(10) 0.51716(11) 0.0305(3) Uani 1 1 d . . .
H21A H 0.1272 0.1836 0.5550 0.046 Uiso 1 1 calc R . .
H21B H 0.2784 0.1392 0.5215 0.046 Uiso 1 1 calc R . .
H21C H 0.1402 0.0742 0.5403 0.046 Uiso 1 1 calc R . .
C22 C 0.04459(14) 0.30353(10) 0.25912(9) 0.0238(2) Uani 1 1 d . . .
H22A H -0.0510 0.3023 0.2867 0.036 Uiso 1 1 calc R . .
H22B H 0.0345 0.2485 0.1982 0.036 Uiso 1 1 calc R . .
H22C H 0.0669 0.3645 0.2509 0.036 Uiso 1 1 calc R . .
C23 C 0.31542(14) 0.29748(10) 0.27930(9) 0.0253(3) Uani 1 1 d . . .
H23A H 0.3324 0.3550 0.2649 0.038 Uiso 1 1 calc R . .
H23B H 0.3081 0.2387 0.2216 0.038 Uiso 1 1 calc R . .
H23C H 0.4008 0.2994 0.3233 0.038 Uiso 1 1 calc R . .
C24 C 0.21172(13) 0.36982(8) 0.47856(8) 0.0188(2) Uani 1 1 d . . .
C25 C 0.24270(14) 0.45038(9) 0.57527(8) 0.0207(2) Uani 1 1 d . . .
C26 C 0.11411(17) 0.43626(11) 0.63133(10) 0.0313(3) Uani 1 1 d . . .
H26A H 0.0162 0.4380 0.5998 0.047 Uiso 1 1 calc R . .
H26B H 0.1319 0.4884 0.6943 0.047 Uiso 1 1 calc R . .
H26C H 0.1120 0.3734 0.6358 0.047 Uiso 1 1 calc R . .
C27 C 0.39549(16) 0.44348(10) 0.62140(9) 0.0287(3) Uani 1 1 d . . .
H27A H 0.3899 0.3803 0.6255 0.043 Uiso 1 1 calc R . .
H27B H 0.4180 0.4954 0.6844 0.043 Uiso 1 1 calc R . .
H27C H 0.4764 0.4503 0.5839 0.043 Uiso 1 1 calc R . .
C28 C 0.24892(17) 0.54950(9) 0.57085(9) 0.0275(3) Uani 1 1 d . . .
H28A H 0.3275 0.5572 0.5322 0.041 Uiso 1 1 calc R . .
H28B H 0.2737 0.6007 0.6341 0.041 Uiso 1 1 calc R . .
H28C H 0.1496 0.5544 0.5434 0.041 Uiso 1 1 calc R . .

loop_
_atom_site_aniso_label
_atom_site_aniso_U_11
_atom_site_aniso_U_22
_atom_site_aniso_U_33
_atom_site_aniso_U_23
_atom_site_aniso_U_13
_atom_site_aniso_U_12
Si1 0.01139(14) 0.01357(14) 0.01620(15) 0.00642(11) 0.00146(11) 0.00206(10)
Si2 0.01394(15) 0.01629(15) 0.02403(17) 0.00604(13) 0.00227(12) 0.00228(11)
Cl1 0.02349(14) 0.02085(14) 0.01691(13) 0.00858(11) 0.00301(10) 0.00237(10)
Cl2 0.03061(17) 0.02179(15) 0.02717(16) -0.00021(12) 0.00401(12) 0.00380(12)
N1 0.0114(4) 0.0173(5) 0.0270(5) 0.0088(4) 0.0012(4) 0.0014(3)
N2 0.0125(4) 0.0153(4) 0.0235(5) 0.0082(4) 0.0014(4) 0.0032(3)
N3 0.0147(4) 0.0155(4) 0.0150(4) 0.0066(4) 0.0016(3) 0.0023(3)
N4 0.0171(4) 0.0187(5) 0.0158(4) 0.0088(4) 0.0015(3) 0.0026(4)
N5 0.0133(5) 0.0236(5) 0.0421(6) 0.0168(5) 0.0013(4) 0.0018(4)
N6 0.0143(5) 0.0190(5) 0.0381(6) 0.0125(5) 0.0003(4) 0.0030(4)
N7 0.0236(5) 0.0169(5) 0.0171(5) 0.0048(4) 0.0026(4) 0.0020(4)
N8 0.0181(5) 0.0195(5) 0.0179(5) 0.0051(4) 0.0028(4) 0.0016(4)
O1 0.0120(4) 0.0145(4) 0.0207(4) 0.0078(3) 0.0004(3) 0.0016(3)
O2 0.0198(4) 0.0160(4) 0.0183(4) 0.0070(3) 0.0055(3) 0.0048(3)
O3 0.0154(4) 0.0178(4) 0.0260(4) 0.0097(3) 0.0045(3) 0.0036(3)
O4 0.0248(4) 0.0181(4) 0.0239(4) 0.0096(3) -0.0025(3) -0.0008(3)
C1 0.0135(5) 0.0159(5) 0.0171(5) 0.0056(4) 0.0008(4) 0.0005(4)
C2 0.0119(5) 0.0207(6) 0.0305(6) 0.0118(5) 0.0009(4) 0.0027(4)
C3 0.0138(5) 0.0228(6) 0.0452(8) 0.0157(6) 0.0033(5) 0.0008(4)
C4 0.0189(6) 0.0220(6) 0.0490(8) 0.0153(6) 0.0120(5) 0.0079(5)
C5 0.0232(6) 0.0439(8) 0.0396(8) 0.0227(7) -0.0087(6) 0.0006(6)
C6 0.0238(6) 0.0157(5) 0.0287(6) 0.0036(5) 0.0067(5) 0.0044(4)
C7 0.0198(6) 0.0209(6) 0.0351(7) 0.0171(5) -0.0013(5) 0.0032(4)
C8 0.0202(5) 0.0160(5) 0.0209(5) 0.0065(4) 0.0058(4) 0.0060(4)
C9 0.0160(5) 0.0194(5) 0.0203(5) 0.0076(4) -0.0006(4) -0.0017(4)
C10 0.0126(5) 0.0187(5) 0.0190(5) 0.0088(4) 0.0022(4) 0.0019(4)
C11 0.0182(5) 0.0237(6) 0.0165(5) 0.0081(5) 0.0014(4) 0.0023(4)
C12 0.0276(6) 0.0314(7) 0.0188(6) 0.0083(5) 0.0066(5) 0.0097(5)
C13 0.0247(6) 0.0374(7) 0.0222(6) 0.0108(6) -0.0033(5) -0.0050(5)
C14 0.0248(6) 0.0307(7) 0.0222(6) 0.0156(5) 0.0029(5) 0.0052(5)
C15 0.0161(5) 0.0188(5) 0.0258(6) 0.0085(5) 0.0023(4) 0.0018(4)
C16 0.0143(5) 0.0254(6) 0.0352(7) 0.0163(5) 0.0029(5) 0.0036(4)
C17 0.0177(7) 0.0495(10) 0.1134(17) 0.0567(11) 0.0087(8) 0.0029(6)
C18 0.0228(6) 0.0413(8) 0.0279(7) 0.0123(6) 0.0061(5) 0.0112(6)
C19 0.0210(6) 0.0462(9) 0.0289(7) 0.0071(6) -0.0022(5) 0.0073(6)
C20 0.0234(6) 0.0197(6) 0.0580(10) 0.0142(6) 0.0047(6) 0.0071(5)
C21 0.0266(7) 0.0287(7) 0.0406(8) 0.0218(6) -0.0055(6) -0.0014(5)
C22 0.0228(6) 0.0265(6) 0.0210(6) 0.0090(5) 0.0003(5) 0.0032(5)
C23 0.0209(6) 0.0278(6) 0.0246(6) 0.0080(5) 0.0072(5) 0.0008(5)
C24 0.0160(5) 0.0185(5) 0.0220(6) 0.0088(5) 0.0023(4) 0.0008(4)
C25 0.0227(6) 0.0213(6) 0.0180(5) 0.0078(5) 0.0025(4) 0.0029(4)
C26 0.0312(7) 0.0376(8) 0.0230(6) 0.0104(6) 0.0082(5) 0.0018(6)
C27 0.0275(7) 0.0286(7) 0.0242(6) 0.0057(5) -0.0045(5) 0.0043(5)
C28 0.0387(7) 0.0197(6) 0.0222(6) 0.0063(5) 0.0028(5) 0.0048(5)

loop_
_geom_bond_atom_site_label_1
_geom_bond_atom_site_label_2
_geom_bond_distance
_geom_bond_site_symmetry_2
_geom_bond_publ_flag
Si1 O1 1.7490(8) . ?
Si1 O2 1.7757(9) . ?
Si1 N2 1.9825(10) . ?
Si1 N3 1.9883(10) . ?
Si1 Cl1 2.2454(4) . ?
Si2 O3 1.7535(9) . ?
Si2 O4 1.7628(9) . ?
Si2 N8 1.9806(11) . ?
Si2 N6 2.0019(11) . ?
Si2 Cl2 2.2327(5) . ?
N1 C1 1.2848(15) . ?
N1 N2 1.4667(13) . ?
N2 C6 1.4878(15) . ?
N2 C7 1.4889(15) . ?
N3 N4 1.4718(13) . ?
N3 C9 1.4827(14) . ?
N3 C8 1.4886(14) . ?
N4 C10 1.2853(15) . ?
N5 C15 1.2856(16) . ?
N5 N6 1.4658(14) . ?
N6 C20 1.4847(17) . ?
N6 C21 1.4888(18) . ?
N7 C24 1.2781(16) . ?
N7 N8 1.4762(13) . ?
N8 C22 1.4864(16) . ?
N8 C23 1.4900(15) . ?
O1 C1 1.3255(14) . ?
O2 C10 1.3170(14) . ?
O3 C15 1.3171(15) . ?
O4 C24 1.3184(14) . ?
C1 C2 1.5083(15) . ?
C2 C3 1.5260(17) . ?
C2 C5 1.5289(19) . ?
C2 C4 1.5336(18) . ?
C10 C11 1.5124(16) . ?
C11 C14 1.5265(17) . ?
C11 C12 1.5330(17) . ?
C11 C13 1.5352(17) . ?
C15 C16 1.5101(16) . ?
C16 C17 1.5213(19) . ?
C16 C18 1.5266(19) . ?
C16 C19 1.5297(19) . ?
C24 C25 1.5088(16) . ?
C25 C28 1.5239(17) . ?
C25 C27 1.5295(17) . ?
C25 C26 1.5324(17) . ?
